data_1551164
loop_
_publ_author_name
'Niu, Zheng'
'Wang, Lei'
'Fang, Sheng'
'Lan, Pui Ching'
'Aguila, Briana'
'Perman, Jason A.'
'Ma, Jian-Gong'
'Cheng, Peng'
'Li, Xiaopeng'
'Ma, Shengqian'

_publ_section_title
;
 Solvent-assisted coordination driven assembly of a supramolecular
 architecture featuring two types of connectivity from discrete nanocages
;
_journal_name_full 'Chemical Science'
_journal_paper_doi 10.1039/C9SC01892A
_journal_year 2019
_chemical_formula_moiety 'C228 H204 Cu24 N12 O144'
_chemical_formula_sum 'C228 H204 Cu24 N12 O144'
_chemical_formula_weight 6940.98
_space_group_crystal_system tetragonal
_space_group_IT_number 87
_space_group_name_Hall '-I 4'
_space_group_name_H-M_alt 'I 4/m'
_symmetry_space_group_name_Hall '-I 4'
_symmetry_space_group_name_H-M 'I 4/m'
_atom_sites_solution_hydrogens mixed
_audit_creation_date 2017-07-18
_audit_creation_method
;
Olex2 1.2
(compiled 2017.03.28 svn.r3405 for OlexSys, GUI svn.r5337)
;
_audit_update_record
;
2018-05-22 deposited with the CCDC.    2019-05-27 downloaded from the CCDC.
;
_cell_angle_alpha 90
_cell_angle_beta 90
_cell_angle_gamma 90
_cell_formula_units_Z 2
_cell_length_a 28.6201(10)
_cell_length_b 28.6201(10)
_cell_length_c 39.803(2)
_cell_measurement_reflns_used 4864
_cell_measurement_temperature 129.00(10)
_cell_measurement_theta_max 20.5200
_cell_measurement_theta_min 3.2230
_cell_volume 32603(2)
_computing_cell_refinement
;
CrysAlisPro, Agilent Technologies,
Version 1.171.36.28 (release 01-02-2013 CrysAlis171 .NET)
(compiled Feb  1 2013,16:14:44)
;
_computing_data_collection
;
CrysAlisPro, Agilent Technologies,
Version 1.171.36.28 (release 01-02-2013 CrysAlis171 .NET)
(compiled Feb  1 2013,16:14:44)
;
_computing_data_reduction
;
CrysAlisPro, Agilent Technologies,
Version 1.171.36.28 (release 01-02-2013 CrysAlis171 .NET)
(compiled Feb  1 2013,16:14:44)
;
_computing_molecular_graphics 'Olex2 (Dolomanov et al., 2009)'
_computing_publication_material 'Olex2 (Dolomanov et al., 2009)'
_computing_structure_refinement 'ShelXL (Sheldrick, 2015)'
_diffrn_ambient_temperature 129.00(10)
_diffrn_detector_area_resol_mean 16.2116
_diffrn_measured_fraction_theta_full 0.967
_diffrn_measured_fraction_theta_max 0.993
_diffrn_measurement_details
;
#__ type_ start__ end____ width___ exp.time_
  1 omega   29.00   57.00   1.0000   20.0000
omega____ theta____ kappa____ phi______ frames
    -       18.0372  -99.0000  -30.0000 28

#__ type_ start__ end____ width___ exp.time_
  2 omega  -26.00   33.00   1.0000   20.0000
omega____ theta____ kappa____ phi______ frames
    -       18.0372  -37.0000 -150.0000 59

#__ type_ start__ end____ width___ exp.time_
  3 omega   44.00   71.00   1.0000   20.0000
omega____ theta____ kappa____ phi______ frames
    -       18.0372  178.0000   30.0000 27

#__ type_ start__ end____ width___ exp.time_
  4 omega  -41.00   42.00   1.0000   20.0000
omega____ theta____ kappa____ phi______ frames
    -      -18.8185   37.0000 -150.0000 83
;
_diffrn_measurement_device_type 'SuperNova, Single source at offset, Eos'
_diffrn_measurement_method '\w scans'
_diffrn_orient_matrix_UB_11 -0.0170761000
_diffrn_orient_matrix_UB_12 -0.0179359000
_diffrn_orient_matrix_UB_13 -0.0004017000
_diffrn_orient_matrix_UB_21 -0.0109523500
_diffrn_orient_matrix_UB_22 0.0098061500
_diffrn_orient_matrix_UB_23 0.0143574500
_diffrn_orient_matrix_UB_31 -0.0142321500
_diffrn_orient_matrix_UB_32 0.0140097500
_diffrn_orient_matrix_UB_33 -0.0105590500
_diffrn_radiation_monochromator mirror
_diffrn_radiation_type MoK\a
_diffrn_radiation_wavelength 0.71073
_diffrn_reflns_av_R_equivalents 0.1067
_diffrn_reflns_av_unetI/netI 0.1880
_diffrn_reflns_Laue_measured_fraction_full 0.967
_diffrn_reflns_Laue_measured_fraction_max 0.993
_diffrn_reflns_limit_h_max 33
_diffrn_reflns_limit_h_min -32
_diffrn_reflns_limit_k_max 34
_diffrn_reflns_limit_k_min -21
_diffrn_reflns_limit_l_max 31
_diffrn_reflns_limit_l_min -47
_diffrn_reflns_number 54494
_diffrn_reflns_point_group_measured_fraction_full 0.967
_diffrn_reflns_point_group_measured_fraction_max 0.993
_diffrn_reflns_theta_full 25.242
_diffrn_reflns_theta_max 25.010
_diffrn_reflns_theta_min 2.871
_diffrn_source 'SuperNova (Mo) X-ray Source'
_exptl_absorpt_coefficient_mu 0.810
_exptl_absorpt_correction_T_max 1.00000
_exptl_absorpt_correction_T_min 0.75395
_exptl_absorpt_correction_type multi-scan
_exptl_absorpt_process_details
;
CrysAlisPro, Agilent Technologies,
Version 1.171.36.28 (release 01-02-2013 CrysAlis171 .NET)
(compiled Feb  1 2013,16:14:44)
Empirical absorption correction using spherical harmonics,
 implemented in SCALE3 ABSPACK scaling algorithm.
;
_exptl_crystal_colour blue
_exptl_crystal_density_diffrn 0.707
_exptl_crystal_description block
_exptl_crystal_F_000 7008
_exptl_crystal_size_max 0.5
_exptl_crystal_size_mid 0.4
_exptl_crystal_size_min 0.2
_platon_squeeze_details
;
The remaining solvent molecules were disordered and assigned as 59 DMF and 36 MeOH molecules per unit cell, which were determined by SQUEEZE, TGA, and EA results. The contributions of these disordered solvent to the scattering values have been removed by using the PLATON SQUEEZE program. We can see from the SQUEEZE that some 6033 electrons were removed from the unit cell, that is, some 6033/2 = 3016 electrons per formula unit. The total formula unit should include 59 DMF and 36 MeOH  molecules (59*40e+36*18=3008).
;
_refine_diff_density_max 0.525
_refine_diff_density_min -0.704
_refine_diff_density_rms 0.069
_refine_ls_extinction_method none
_refine_ls_goodness_of_fit_ref 0.819
_refine_ls_hydrogen_treatment constr
_refine_ls_matrix_type full
_refine_ls_number_parameters 461
_refine_ls_number_reflns 14507
_refine_ls_number_restraints 25
_refine_ls_restrained_S_all 0.833
_refine_ls_R_factor_all 0.1727
_refine_ls_R_factor_gt 0.0795
_refine_ls_shift/su_max 0.001
_refine_ls_shift/su_mean 0.000
_refine_ls_structure_factor_coef Fsqd
_refine_ls_weighting_details 'w=1/[\s^2^(Fo^2^)+(0.0940P)^2^] where P=(Fo^2^+2Fc^2^)/3'
_refine_ls_weighting_scheme calc
_refine_ls_wR_factor_gt 0.1971
_refine_ls_wR_factor_ref 0.2265
_reflns_Friedel_coverage 0.000
_reflns_number_gt 5010
_reflns_number_total 14507
_reflns_threshold_expression 'I > 2\s(I)'
_cod_data_source_file c9sc01892a2.cif
_cod_data_source_block 1
_cod_original_cell_volume 32603(3)
_cod_database_code 1551164
_shelxl_version_number 2013-4
_chemical_oxdiff_formula C1CU1
_shelx_space_group_comment
;
The symmetry employed for this shelxl refinement is uniquely defined
by the following loop, which should always be used as a source of
symmetry information in preference to the above space-group names.
They are only intended as comments.
;
_reflns_odcompleteness_completeness 99.23
_reflns_odcompleteness_iscentric 1
_reflns_odcompleteness_theta 26.32
_olex2_submission_special_instructions 'No special instructions were received'

loop_
_space_group_symop_operation_xyz
'x, y, z'
'-y, x, z'
'-x, -y, z'
'y, -x, z'
'x+1/2, y+1/2, z+1/2'
'-y+1/2, x+1/2, z+1/2'
'-x+1/2, -y+1/2, z+1/2'
'y+1/2, -x+1/2, z+1/2'
'-x, -y, -z'
'y, -x, -z'
'x, y, -z'
'-y, x, -z'
'-x+1/2, -y+1/2, -z+1/2'
'y+1/2, -x+1/2, -z+1/2'
'x+1/2, y+1/2, -z+1/2'
'-y+1/2, x+1/2, -z+1/2'

loop_
_atom_site_label
_atom_site_type_symbol
_atom_site_fract_x
_atom_site_fract_y
_atom_site_fract_z
_atom_site_U_iso_or_equiv
_atom_site_adp_type
_atom_site_occupancy
_atom_site_site_symmetry_order
_atom_site_calc_flag
_atom_site_refinement_flags_posn
_atom_site_refinement_flags_adp
_atom_site_refinement_flags_occupancy
_atom_site_disorder_assembly
_atom_site_disorder_group
Cu1 Cu 1.12562(3) 0.84555(3) 0.63876(2) 0.0732(3) Uani 1 1 d . . . . .
Cu2 Cu 0.96844(4) 0.71942(3) 0.5000 0.0718(3) Uani 1 2 d S T P . .
Cu3 Cu 0.96034(4) 0.62774(4) 0.5000 0.0867(4) Uani 1 2 d S T P . .
Cu4 Cu 1.16594(3) 0.79583(3) 0.68636(2) 0.0937(4) Uani 1 1 d . . . . .
O5 O 0.9484(2) 0.5554(2) 0.5000 0.093(2) Uani 1 2 d S T P . .
O17 O 1.11174(14) 0.78589(14) 0.61688(10) 0.0856(13) Uani 1 1 d . . . . .
O33 O 1.06771(14) 0.83870(15) 0.66394(10) 0.0928(14) Uani 1 1 d . . . . .
O46 O 0.92000(15) 0.71766(15) 0.53447(11) 0.0938(14) Uani 1 1 d . . . . .
O43 O 0.84493(15) 0.81205(14) 0.61961(11) 0.0915(14) Uani 1 1 d . . . . .
O14 O 1.00880(15) 0.62988(15) 0.53433(11) 0.0883(13) Uani 1 1 d . . . . .
O13 O 1.01542(14) 0.70768(14) 0.53460(10) 0.0816(12) Uani 1 1 d . . . . .
O45 O 0.91357(16) 0.63826(16) 0.53569(13) 0.1059(16) Uani 1 1 d . . . . .
O50 O 1.1896(2) 0.7506(2) 0.72447(15) 0.127(2) Uani 1 1 d . . . . .
O30 O 0.89879(14) 0.85641(15) 0.66672(9) 0.0871(13) Uani 1 1 d . . . . .
O32 O 1.10302(18) 0.79656(18) 0.70602(11) 0.1078(16) Uani 1 1 d . . . . .
O16 O 1.14706(15) 0.74342(14) 0.65811(11) 0.0956(14) Uani 1 1 d . . . . .
O42 O 0.80146(16) 0.77716(15) 0.66031(13) 0.1108(17) Uani 1 1 d . . . . .
O29 O 0.85668(17) 0.82096(18) 0.70818(10) 0.1130(18) Uani 1 1 d . . . . .
C9 C 1.1279(3) 0.6601(3) 0.62333(18) 0.101(2) Uani 1 1 d . . . . .
H9 H 1.1490 0.6586 0.6411 0.122 Uiso 1 1 calc R . . . .
C10 C 1.1105(2) 0.7038(2) 0.61259(16) 0.0821(19) Uani 1 1 d . . . . .
O51 O 0.9777(3) 0.7920(2) 0.5000 0.142(3) Uani 1 2 d S TU P . .
H51A H 0.9622 0.8202 0.5177 0.213 Uiso 0.5 1 d GR . . . .
H51B H 0.9997 0.8155 0.4823 0.213 Uiso 0.5 1 d GR . . . .
C28 C 0.8938(3) 0.8332(2) 0.69376(16) 0.089(2) Uani 1 1 d . . . . .
C44 C 0.9046(2) 0.6807(3) 0.54440(18) 0.088(2) Uani 1 1 d . . . . .
C11 C 1.0793(2) 0.7053(2) 0.58600(17) 0.085(2) Uani 1 1 d . . . . .
H11 H 1.0695 0.7341 0.5778 0.103 Uiso 1 1 calc R . . . .
C7 C 1.0799(3) 0.6217(2) 0.57997(19) 0.101(2) Uani 1 1 d . . . . .
H7 H 1.0706 0.5948 0.5686 0.121 Uiso 1 1 calc R . . . .
C31 C 1.0690(3) 0.8159(2) 0.69218(15) 0.085(2) Uani 1 1 d . . . . .
C6 C 1.0625(2) 0.6646(2) 0.57145(17) 0.0816(19) Uani 1 1 d . . . . .
C27 C 0.9815(3) 0.8261(2) 0.69516(15) 0.099(2) Uani 1 1 d . . . . .
H27 H 0.9825 0.8400 0.6740 0.119 Uiso 1 1 calc R . . . .
C38 C 0.8470(2) 0.64351(15) 0.58548(15) 0.133(3) Uani 1 1 d . . . . .
H38 H 0.8525 0.6147 0.5755 0.160 Uiso 1 1 calc R . . . .
C37 C 0.81677(19) 0.64681(18) 0.61272(16) 0.138(3) Uani 1 1 d G . . . .
C36 C 0.80850(18) 0.6899(2) 0.62766(13) 0.142(3) Uani 1 1 d G . . . .
H36 H 0.7883 0.6921 0.6459 0.171 Uiso 1 1 calc R . . . .
C35 C 0.83044(19) 0.72973(16) 0.61537(14) 0.120(3) Uani 1 1 d G . . . .
C40 C 0.86065(17) 0.72644(15) 0.58813(13) 0.100(2) Uani 1 1 d G . . . .
H40 H 0.8753 0.7531 0.5799 0.120 Uiso 1 1 calc R . . . .
C39 C 0.86892(17) 0.68333(19) 0.57318(12) 0.108(2) Uani 1 1 d G . . . .
C15 C 1.1238(2) 0.7493(2) 0.63086(16) 0.0700(18) Uani 1 1 d . . . . .
O18 O 1.1298(2) 0.57835(17) 0.61765(15) 0.1301(19) Uani 1 1 d . . . . .
H18 H 1.1143 0.5575 0.6089 0.195 Uiso 1 1 calc GR . . . .
N54 N 0.9007(4) 0.4954(4) 0.5000 0.140(2) Uani 1 2 d S T P . .
C53 C 0.9336(4) 0.4627(4) 0.5000 0.140(2) Uani 1 2 d S T P . .
H53A H 0.9618 0.4752 0.4907 0.210 Uiso 0.5 1 calc GR . . A -1
H53B H 0.9234 0.4366 0.4867 0.210 Uiso 0.5 1 calc GR . . A -1
H53C H 0.9392 0.4525 0.5226 0.210 Uiso 0.5 1 calc GR . . A -1
C12 C 1.0235(2) 0.6676(3) 0.54493(17) 0.082(2) Uani 1 1 d . . . . .
C26 C 1.0222(3) 0.8122(3) 0.71123(17) 0.103(2) Uani 1 1 d . . . . .
C22 C 0.9388(3) 0.8187(3) 0.71171(16) 0.104(2) Uani 1 1 d . . . . .
N48 N 1.1693(3) 0.6925(3) 0.7589(2) 0.161(3) Uani 1 1 d D . . . .
C41 C 0.8270(2) 0.7786(2) 0.63425(19) 0.093(2) Uani 1 1 d . . . . .
C8 C 1.1137(3) 0.6198(3) 0.6077(2) 0.104(2) Uani 1 1 d . . . . .
C23 C 0.9363(3) 0.7954(3) 0.74050(18) 0.129(3) Uani 1 1 d . . . . .
H23 H 0.9077 0.7903 0.7509 0.154 Uiso 1 1 calc R . . . .
O47 O 0.7961(3) 0.60740(19) 0.62384(19) 0.179(3) Uani 1 1 d . . . . .
H47 H 0.7862 0.6116 0.6430 0.268 Uiso 1 1 calc GR . . . .
C25 C 1.0207(3) 0.7883(3) 0.73979(17) 0.131(3) Uani 1 1 d . . . . .
H25 H 1.0483 0.7782 0.7497 0.157 Uiso 1 1 calc R . . . .
C55 C 0.8537(4) 0.4726(4) 0.5000 0.140(2) Uani 1 2 d S TU P . .
H55A H 0.8478 0.4592 0.5217 0.210 Uiso 0.5 1 calc GR . . . .
H55B H 0.8530 0.4485 0.4832 0.210 Uiso 0.5 1 calc GR . . . .
H55C H 0.8302 0.4955 0.4951 0.210 Uiso 0.5 1 calc GR . . . .
O34 O 0.9790(2) 0.7595(3) 0.78662(15) 0.191(3) Uani 1 1 d . . . . .
H34 H 0.9962 0.7751 0.7987 0.286 Uiso 1 1 calc GR . . . .
C49 C 1.1631(4) 0.7275(4) 0.7373(3) 0.181(5) Uani 1 1 d . . . . .
H49 H 1.1321 0.7338 0.7319 0.217 Uiso 1 1 calc R . . . .
C24 C 0.9782(4) 0.7783(4) 0.7551(2) 0.161(4) Uani 1 1 d . . . . .
C1 C 0.9121(4) 0.5387(4) 0.5000 0.140(5) Uani 1 2 d S T P . .
H1 H 0.8872 0.5596 0.5000 0.167 Uiso 1 2 calc RS T P . .
C2 C 1.2126(3) 0.6829(3) 0.7721(3) 0.182(5) Uani 1 1 d . . . . .
H2A H 1.2363 0.6940 0.7571 0.273 Uiso 1 1 calc GR . . . .
H2B H 1.2159 0.6498 0.7751 0.273 Uiso 1 1 calc GR . . . .
H2C H 1.2158 0.6983 0.7935 0.273 Uiso 1 1 calc GR . . . .
C1A C 1.1309(4) 0.6696(5) 0.7783(3) 0.253(6) Uani 1 1 d D U . . .
H1AA H 1.1343 0.6768 0.8017 0.379 Uiso 1 1 calc GR . . . .
H1AB H 1.1325 0.6364 0.7751 0.379 Uiso 1 1 calc GR . . . .
H1AC H 1.1013 0.6810 0.7704 0.379 Uiso 1 1 calc GR . . . .
O1D O 1.1031(2) 0.89437(19) 0.60074(10) 0.145(2) Uani 1 1 d . U . . .
H1DA H 1.1225 0.9248 0.5900 0.217 Uiso 1 1 d GR . . . .
H1DB H 1.0691 0.8956 0.5869 0.217 Uiso 1 1 d GR . . . .

loop_
_atom_site_aniso_label
_atom_site_aniso_U_11
_atom_site_aniso_U_22
_atom_site_aniso_U_33
_atom_site_aniso_U_23
_atom_site_aniso_U_13
_atom_site_aniso_U_12
Cu1 0.0666(6) 0.0719(6) 0.0811(5) 0.0280(4) -0.0165(4) -0.0014(4)
Cu2 0.0719(8) 0.0431(7) 0.1004(8) 0.000 0.000 -0.0037(5)
Cu3 0.0758(9) 0.0370(7) 0.1473(10) 0.000 0.000 -0.0040(5)
Cu4 0.0858(7) 0.0902(7) 0.1052(6) 0.0452(5) -0.0317(5) -0.0050(5)
O5 0.066(5) 0.041(4) 0.172(6) 0.000 0.000 -0.016(3)
O17 0.086(3) 0.067(3) 0.104(3) 0.037(3) -0.027(2) -0.003(2)
O33 0.077(3) 0.124(4) 0.077(3) 0.042(3) 0.001(2) 0.007(3)
O46 0.094(4) 0.045(3) 0.143(4) 0.004(3) 0.030(3) -0.010(3)
O43 0.093(3) 0.062(3) 0.120(3) 0.017(3) 0.049(3) -0.006(3)
O14 0.103(4) 0.038(3) 0.124(3) 0.013(2) -0.004(3) -0.014(2)
O13 0.083(3) 0.046(3) 0.116(3) 0.012(2) -0.001(2) -0.011(2)
O45 0.091(4) 0.054(3) 0.172(4) -0.007(3) 0.039(3) -0.003(3)
O50 0.117(5) 0.111(5) 0.153(5) 0.081(4) -0.046(4) -0.029(4)
O30 0.083(3) 0.107(4) 0.072(3) 0.037(2) 0.027(2) 0.015(2)
O32 0.107(4) 0.131(4) 0.085(3) 0.047(3) -0.015(3) 0.003(3)
O16 0.085(3) 0.081(3) 0.121(4) 0.038(3) -0.015(3) 0.010(3)
O42 0.098(4) 0.074(3) 0.160(4) 0.027(3) 0.061(3) -0.001(3)
O29 0.089(4) 0.153(5) 0.097(3) 0.058(3) 0.050(3) 0.027(3)
C9 0.119(7) 0.057(5) 0.128(6) 0.045(5) -0.022(5) 0.007(5)
C10 0.074(5) 0.073(5) 0.100(5) 0.037(4) -0.013(4) -0.013(4)
O51 0.121(6) 0.089(5) 0.216(7) 0.000 0.000 0.006(4)
C28 0.078(5) 0.111(6) 0.077(5) 0.036(4) 0.047(4) 0.035(4)
C44 0.081(5) 0.052(5) 0.131(6) 0.001(4) 0.031(4) -0.010(4)
C11 0.079(5) 0.053(5) 0.124(5) 0.042(4) -0.018(4) -0.010(4)
C7 0.114(6) 0.040(5) 0.149(7) 0.015(4) -0.026(5) -0.004(4)
C31 0.080(6) 0.109(6) 0.065(4) 0.046(4) -0.010(4) -0.012(4)
C6 0.098(6) 0.034(4) 0.113(5) 0.021(4) 0.012(4) -0.007(4)
C27 0.114(7) 0.122(6) 0.062(4) 0.046(4) 0.018(4) 0.010(5)
C38 0.126(7) 0.072(6) 0.200(8) 0.002(6) 0.086(6) -0.008(5)
C37 0.135(8) 0.078(7) 0.200(9) 0.008(6) 0.073(7) -0.011(6)
C36 0.117(7) 0.088(7) 0.222(9) -0.010(7) 0.087(7) -0.016(5)
C35 0.104(6) 0.078(6) 0.178(8) 0.036(5) 0.085(6) 0.010(5)
C40 0.087(6) 0.041(5) 0.171(7) 0.018(4) 0.037(5) -0.001(4)
C39 0.097(6) 0.049(5) 0.177(7) 0.009(5) 0.051(5) -0.006(4)
C15 0.057(4) 0.058(5) 0.095(5) 0.035(4) -0.029(3) -0.011(3)
O18 0.175(6) 0.064(4) 0.151(5) 0.030(3) -0.024(4) 0.023(4)
N54 0.113(4) 0.110(4) 0.196(4) 0.000 0.000 -0.010(3)
C53 0.113(4) 0.110(4) 0.196(4) 0.000 0.000 -0.010(3)
C12 0.098(6) 0.047(5) 0.100(5) 0.032(4) -0.012(4) -0.002(4)
C26 0.091(6) 0.131(7) 0.086(5) 0.052(5) 0.007(5) 0.015(5)
C22 0.098(6) 0.137(7) 0.077(5) 0.046(4) 0.042(5) 0.031(5)
N48 0.128(7) 0.169(8) 0.184(7) 0.097(6) -0.052(6) -0.026(6)
C41 0.078(5) 0.055(5) 0.145(6) 0.029(4) 0.059(5) 0.023(4)
C8 0.117(7) 0.056(6) 0.140(7) 0.035(5) 0.010(5) 0.009(5)
C23 0.126(8) 0.170(8) 0.089(5) 0.066(5) 0.056(5) 0.031(6)
O47 0.187(6) 0.084(4) 0.265(8) 0.009(4) 0.130(6) -0.035(4)
C25 0.113(7) 0.203(9) 0.076(5) 0.082(6) 0.031(5) 0.039(6)
C55 0.113(4) 0.110(4) 0.196(4) 0.000 0.000 -0.010(3)
O34 0.161(7) 0.285(9) 0.126(5) 0.125(6) 0.017(4) 0.049(5)
C49 0.150(11) 0.169(11) 0.222(12) 0.113(9) -0.085(9) -0.026(8)
C24 0.170(11) 0.225(11) 0.088(6) 0.094(7) 0.030(6) 0.044(8)
C1 0.068(9) 0.044(8) 0.307(17) 0.000 0.000 -0.002(6)
C2 0.136(9) 0.181(10) 0.228(10) 0.096(8) -0.079(8) -0.027(7)
C1A 0.203(11) 0.258(13) 0.298(12) 0.156(11) -0.028(10) -0.052(10)
O1D 0.176(5) 0.165(5) 0.093(3) 0.021(3) -0.023(3) 0.099(4)

loop_
_atom_type_symbol
_atom_type_description
_atom_type_scat_dispersion_real
_atom_type_scat_dispersion_imag
_atom_type_scat_source
C C 0.0033 0.0016 'International Tables Vol C Tables 4.2.6.8 and 6.1.1.4'
H H 0.0000 0.0000 'International Tables Vol C Tables 4.2.6.8 and 6.1.1.4'
Cu Cu 0.3201 1.2651 'International Tables Vol C Tables 4.2.6.8 and 6.1.1.4'
N N 0.0061 0.0033 'International Tables Vol C Tables 4.2.6.8 and 6.1.1.4'
O O 0.0106 0.0060 'International Tables Vol C Tables 4.2.6.8 and 6.1.1.4'

loop_
_geom_angle_atom_site_label_1
_geom_angle_atom_site_label_2
_geom_angle_atom_site_label_3
_geom_angle
_geom_angle_site_symmetry_1
_geom_angle_site_symmetry_3
O17 Cu1 Cu4 86.43(11) . .
O17 Cu1 O1D 101.08(19) . .
O33 Cu1 Cu4 87.04(12) . .
O33 Cu1 O17 88.19(18) . .
O33 Cu1 O30 90.55(18) . 2_755
O33 Cu1 O1D 99.9(2) . .
O43 Cu1 Cu4 82.81(12) 2_755 .
O43 Cu1 O17 90.21(18) 2_755 .
O43 Cu1 O33 169.80(17) 2_755 .
O43 Cu1 O30 89.36(18) 2_755 2_755
O43 Cu1 O1D 90.30(19) 2_755 .
O30 Cu1 Cu4 84.05(11) 2_755 .
O30 Cu1 O17 170.45(16) 2_755 .
O30 Cu1 O1D 88.47(19) 2_755 .
O1D Cu1 Cu4 169.87(18) . .
O46 Cu2 Cu3 84.94(14) . .
O46 Cu2 Cu3 84.94(14) 11_556 .
O46 Cu2 O46 89.4(3) . 11_556
O46 Cu2 O13 89.36(18) . .
O46 Cu2 O13 89.36(18) 11_556 11_556
O46 Cu2 O13 168.58(19) . 11_556
O46 Cu2 O13 168.57(19) 11_556 .
O46 Cu2 O51 96.7(2) 11_556 .
O46 Cu2 O51 96.7(2) . .
O13 Cu2 Cu3 83.64(12) 11_556 .
O13 Cu2 Cu3 83.64(12) . .
O13 Cu2 O13 89.6(2) 11_556 .
O13 Cu2 O51 94.77(19) 11_556 .
O13 Cu2 O51 94.77(19) . .
O51 Cu2 Cu3 177.8(2) . .
O5 Cu3 Cu2 175.69(19) . .
O14 Cu3 Cu2 84.61(13) . .
O14 Cu3 Cu2 84.60(13) 11_556 .
O14 Cu3 O5 98.44(18) 11_556 .
O14 Cu3 O5 98.44(18) . .
O14 Cu3 O14 89.1(3) . 11_556
O14 Cu3 O45 88.5(2) 11_556 11_556
O14 Cu3 O45 169.2(2) 11_556 .
O14 Cu3 O45 88.5(2) . .
O14 Cu3 O45 169.2(2) . 11_556
O45 Cu3 Cu2 84.71(14) . .
O45 Cu3 Cu2 84.71(14) 11_556 .
O45 Cu3 O5 92.31(19) 11_556 .
O45 Cu3 O5 92.31(19) . .
O45 Cu3 O45 92.0(3) . 11_556
O50 Cu4 Cu1 172.08(16) . .
O32 Cu4 Cu1 83.06(13) . .
O32 Cu4 O50 90.8(2) . .
O32 Cu4 O29 89.4(2) . 2_755
O16 Cu4 Cu1 83.08(12) . .
O16 Cu4 O50 91.8(2) . .
O16 Cu4 O32 89.1(2) . .
O16 Cu4 O29 168.68(17) . 2_755
O42 Cu4 Cu1 86.47(13) 2_755 .
O42 Cu4 O50 99.6(2) 2_755 .
O42 Cu4 O32 169.52(18) 2_755 .
O42 Cu4 O16 89.3(2) 2_755 .
O42 Cu4 O29 90.1(2) 2_755 2_755
O29 Cu4 Cu1 85.61(12) 2_755 .
O29 Cu4 O50 99.4(2) 2_755 .
C1 O5 Cu3 124.2(8) . .
C15 O17 Cu1 118.9(4) . .
C31 O33 Cu1 118.1(4) . .
C44 O46 Cu2 120.7(4) . .
C41 O43 Cu1 122.2(4) . 4_575
C12 O14 Cu3 120.7(4) . .
C12 O13 Cu2 121.4(4) . .
C44 O45 Cu3 118.1(4) . .
C49 O50 Cu4 118.1(6) . .
C28 O30 Cu1 122.1(4) . 4_575
C31 O32 Cu4 123.0(4) . .
C15 O16 Cu4 122.1(4) . .
C41 O42 Cu4 117.3(4) . 4_575
C28 O29 Cu4 119.4(4) . 4_575
C8 C9 C10 120.3(7) . .
C9 C10 C15 121.3(6) . .
C11 C10 C9 119.0(7) . .
C11 C10 C15 119.6(6) . .
O30 C28 C22 116.3(6) . .
O29 C28 O30 128.7(7) . .
O29 C28 C22 115.0(6) . .
O46 C44 O45 131.5(6) . .
O46 C44 C39 116.3(6) . .
O45 C44 C39 112.2(6) . .
C10 C11 C6 121.1(6) . .
C6 C7 C8 117.4(7) . .
O33 C31 C26 115.7(6) . .
O32 C31 O33 128.8(6) . .
O32 C31 C26 115.5(5) . .
C11 C6 C12 119.4(6) . .
C7 C6 C11 121.7(7) . .
C7 C6 C12 118.9(7) . .
C26 C27 C22 118.1(6) . .
C37 C38 C39 120.0 . .
C36 C37 C38 120.0 . .
O47 C37 C38 118.2(5) . .
O47 C37 C36 121.8(5) . .
C37 C36 C35 120.0 . .
C36 C35 C41 121.8(4) . .
C40 C35 C36 120.0 . .
C40 C35 C41 117.8(4) . .
C35 C40 C39 120.0 . .
C38 C39 C44 121.6(5) . .
C40 C39 C44 118.4(5) . .
C40 C39 C38 120.0 . .
O17 C15 O16 129.4(6) . .
O17 C15 C10 115.8(5) . .
O16 C15 C10 114.7(5) . .
C53 N54 C55 109.2(12) . .
C1 N54 C53 120.1(11) . .
C1 N54 C55 130.7(12) . .
O14 C12 O13 129.2(7) . .
O14 C12 C6 115.7(6) . .
O13 C12 C6 114.5(6) . .
C27 C26 C31 118.9(6) . .
C25 C26 C31 119.0(7) . .
C25 C26 C27 121.0(7) . .
C27 C22 C28 118.2(6) . .
C23 C22 C28 119.7(7) . .
C23 C22 C27 121.8(7) . .
C49 N48 C2 121.2(8) . .
C49 N48 C1A 124.3(10) . .
C2 N48 C1A 112.3(8) . .
O43 C41 O42 130.6(6) . .
O43 C41 C35 115.7(6) . .
O42 C41 C35 113.2(6) . .
C9 C8 C7 120.2(6) . .
O18 C8 C9 120.7(8) . .
O18 C8 C7 119.0(8) . .
C22 C23 C24 118.7(7) . .
C26 C25 C24 120.7(8) . .
O50 C49 N48 130.1(10) . .
C25 C24 C23 119.3(7) . .
O34 C24 C23 121.6(9) . .
O34 C24 C25 118.1(9) . .
O5 C1 N54 129.6(11) . .

loop_
_geom_bond_atom_site_label_1
_geom_bond_atom_site_label_2
_geom_bond_distance
_geom_bond_site_symmetry_2
Cu1 Cu4 2.6357(9) .
Cu1 O17 1.958(4) .
Cu1 O33 1.946(4) .
Cu1 O43 1.940(4) 2_755
Cu1 O30 1.956(4) 2_755
Cu1 O1D 2.158(4) .
Cu2 Cu3 2.6341(14) .
Cu2 O46 1.951(4) .
Cu2 O46 1.951(4) 11_556
Cu2 O13 1.954(4) 11_556
Cu2 O13 1.954(4) .
Cu2 O51 2.095(7) .
Cu3 O5 2.097(6) .
Cu3 O14 1.948(4) .
Cu3 O14 1.948(4) 11_556
Cu3 O45 1.975(4) 11_556
Cu3 O45 1.975(4) .
Cu4 O50 2.105(5) .
Cu4 O32 1.963(5) .
Cu4 O16 1.951(5) .
Cu4 O42 1.937(5) 2_755
Cu4 O29 1.982(5) 2_755
O5 C1 1.145(11) .
O17 C15 1.236(6) .
O33 C31 1.300(6) .
O46 C44 1.211(7) .
O43 Cu1 1.940(4) 4_575
O43 C41 1.233(7) .
O14 C12 1.232(7) .
O13 C12 1.241(6) .
O45 C44 1.290(7) .
O50 C49 1.129(10) .
O30 Cu1 1.956(4) 4_575
O30 C28 1.273(6) .
O32 C31 1.248(7) .
O16 C15 1.284(6) .
O42 Cu4 1.938(5) 4_575
O42 C41 1.270(7) .
O29 Cu4 1.982(5) 4_575
O29 C28 1.258(7) .
C9 C10 1.414(8) .
C9 C8 1.372(9) .
C10 C11 1.385(8) .
C10 C15 1.537(8) .
C28 C22 1.529(9) .
C44 C39 1.537(7) .
C11 C6 1.389(8) .
C7 C6 1.366(8) .
C7 C8 1.470(9) .
C31 C26 1.544(9) .
C6 C12 1.539(9) .
C27 C26 1.387(8) .
C27 C22 1.405(9) .
C38 C37 1.3900 .
C38 C39 1.3900 .
C37 C36 1.3900 .
C37 O47 1.349(6) .
C36 C35 1.3900 .
C35 C40 1.3900 .
C35 C41 1.590(8) .
C40 C39 1.3900 .
O18 C8 1.332(7) .
N54 C53 1.328(13) .
N54 C55 1.494(13) .
N54 C1 1.280(13) .
C26 C25 1.328(8) .
C22 C23 1.328(8) .
N48 C49 1.334(10) .
N48 C2 1.372(9) .
N48 C1A 1.492(10) .
C23 C24 1.420(10) .
C25 C24 1.388(11) .
O34 C24 1.366(8) .

loop_
_platon_squeeze_void_nr
_platon_squeeze_void_average_x
_platon_squeeze_void_average_y
_platon_squeeze_void_average_z
_platon_squeeze_void_volume
_platon_squeeze_void_count_electrons
_platon_squeeze_void_content
1 -0.003 -0.024 -0.005 22816 6033 ' '
